data_1577451
loop_
_publ_author_name
'Gaidimas, Madeleine A.'
'Kim, Gyu-Hee'
'Ye, Zi-Ming'
'Magdalenski, Julian S.'
'Barker, Nathaniel M.'
'Mandal, Abhijoy'
'Darvish, Kourosh'
'Kirlikovali, Kent O.'
'Bernales, Varinia'
'Aspuru-Guzik, Al\'an'
'Malliakas, Christos D.'
'Farha, Omar K.'

_publ_section_title
;
 Mapping the crystallization landscape of rare earth MOFs: a
 high-throughput investigation of structure, kinetics, and selectivity
;
_journal_name_full 'Chemical Science'
_journal_paper_doi 10.1039/D5SC09992G
_journal_year 2026
_chemical_formula_moiety 'C10 H7 Dy O10, 0.737(O), C2 O, 3[H2O]'
_chemical_formula_sum 'C12 H15 Dy O12'
_chemical_formula_weight 513.74
_chemical_name_systematic NU-2504
_space_group_crystal_system triclinic
_space_group_IT_number 2
_space_group_name_Hall '-P 1'
_space_group_name_H-M_alt 'P -1'
_atom_sites_solution_hydrogens mixed
_atom_sites_solution_primary iterative
_audit_creation_date 2025-11-19
_audit_creation_method
;
Olex2 1.5
(compiled 2023.08.24 svn.re1ec1418 for OlexSys, GUI svn.r6817)
;
_audit_update_record
;
2025-11-26 deposited with the CCDC.	2026-06-10 downloaded from the CCDC.
;
_cell_angle_alpha 96.2049(8)
_cell_angle_beta 94.0226(8)
_cell_angle_gamma 103.2754(8)
_cell_formula_units_Z 2
_cell_length_a 5.90086(6)
_cell_length_b 9.42216(9)
_cell_length_c 14.57445(13)
_cell_measurement_reflns_used 33594
_cell_measurement_temperature 100(1)
_cell_measurement_theta_max 33.5740
_cell_measurement_theta_min 2.4760
_cell_volume 780.263(13)
_computing_cell_refinement 'CrysAlisPro 1.171.42.94a (Rigaku OD, 2023)'
_computing_data_collection 'CrysAlisPro 1.171.42.94a (Rigaku OD, 2023)'
_computing_data_reduction 'CrysAlisPro 1.171.42.94a (Rigaku OD, 2023)'
_computing_molecular_graphics 'Olex2 1.5 (Dolomanov et al., 2009)'
_computing_publication_material 'Olex2 1.5 (Dolomanov et al., 2009)'
_computing_structure_refinement 'SHELXL 2018/3 (Sheldrick, 2015)'
_computing_structure_solution 'olex2.solve 1.5 (Bourhis et al., 2015)'
_diffrn_ambient_environment N~2~
_diffrn_ambient_temperature 100(1)
_diffrn_detector 'Hybrid Pixel Array Detector'
_diffrn_detector_area_resol_mean 10.0000
_diffrn_detector_type HyPix
_diffrn_measured_fraction_theta_full 0.999
_diffrn_measured_fraction_theta_max 0.999
_diffrn_measurement_details
;
List of Runs (angles in degrees, time in seconds):

  # Type    Start    End  Width  t~exp~   \w     \q     \k     \f   Frames
#--------------------------------------------------------------------------
  1  \w    -50.00  -2.00   0.50    4.76    --  -12.68 111.00  19.00   96
  2  \w      3.00  51.00   0.50    4.76    --   13.93-111.00 -74.00   96
  3  \w    -70.00 -22.00   0.50    4.76    --  -12.68 142.00  70.02   96
  4  \w    -85.00 -39.00   0.50    4.76    --  -12.68 178.00 120.00   92
  5  \w    -24.00  21.00   0.50    4.76    --  -12.68 -99.00   0.00   90
  6  \w    -67.00 -19.00   0.50    4.76    --  -12.68 137.00 -56.91   96
  7  \w    -85.00   2.00   0.50    4.76    --  -12.68 -57.00-120.00  174
  8  \w    -66.00 -18.00   0.50    4.76    --  -12.68 135.00 -11.75   96
  9  \w    -44.00  31.00   0.50    4.76    --  -12.68  95.00 151.22  150
 10  \w    -69.00 -21.00   0.50    4.76    --  -12.68 140.00-131.02   96
 11  \w    -35.00  60.00   0.50    4.76    --  -12.68  77.00  60.00  190
 12  \w    -60.00 -13.00   0.50    4.76    --  -12.68 126.00 117.96   94
 13  \w    -60.00   5.00   0.50    4.76    --   13.93 -19.00-120.00  130
 14  \w     -9.00  87.00   0.50    4.76    --   13.93  77.00-120.00  192
 15  \w      2.00  87.00   0.50    4.76    --   13.93  37.00-150.00  170
 16  \w      1.00  89.00   0.50    4.76    --   13.93  19.00  60.00  176
 17  \w    -60.00   5.00   0.50    4.76    --   13.93 -19.00 -60.00  130
 18  \w     -9.00  87.00   0.50    4.76    --   13.93  77.00  60.00  192
 19  \w    -35.00  60.00   0.50    4.76    --  -12.68  77.00 -60.00  190
 20  \w    -43.00  34.00   0.50    4.76    --  -12.68  93.00 -61.79  154
 21  \w    -66.00 -18.00   0.50    4.76    --  -12.68 135.00-176.38   96
 22  \w    -67.00 -19.00   0.50    4.76    --  -12.68 137.00  60.82   96
 23  \w    -24.00  21.00   0.50    4.76    --  -12.68 -99.00 -90.00   90
 24  \w    -23.00  46.00   0.50    4.76    --   13.93 -99.00  90.00  138
 25  \w     21.00  70.00   0.50    4.76    --   13.93-139.00-104.76   98
 26  \w    -58.00  37.00   0.50    4.76    --   13.93 -77.00 -90.00  190
;
_diffrn_measurement_device 'four-circle diffractometer'
_diffrn_measurement_device_type 'XtaLAB Synergy, Single source at offset/far, HyPix'
_diffrn_measurement_method '\w scans'
_diffrn_orient_matrix_type 'CrysAlisPro convention (1999,Acta A55,543-557)'
_diffrn_orient_matrix_UB_11 0.0670623000
_diffrn_orient_matrix_UB_12 0.0030868000
_diffrn_orient_matrix_UB_13 0.0428227000
_diffrn_orient_matrix_UB_21 0.0674800000
_diffrn_orient_matrix_UB_22 -0.0443932000
_diffrn_orient_matrix_UB_23 -0.0221544000
_diffrn_orient_matrix_UB_31 0.0796898000
_diffrn_orient_matrix_UB_32 0.0640451000
_diffrn_orient_matrix_UB_33 -0.0097580000
_diffrn_radiation_monochromator mirror
_diffrn_radiation_probe x-ray
_diffrn_radiation_type 'Mo K\a'
_diffrn_radiation_wavelength 0.71073
_diffrn_reflns_av_R_equivalents 0.0428
_diffrn_reflns_av_unetI/netI 0.0176
_diffrn_reflns_Laue_measured_fraction_full 0.999
_diffrn_reflns_Laue_measured_fraction_max 0.999
_diffrn_reflns_limit_h_max 7
_diffrn_reflns_limit_h_min -7
_diffrn_reflns_limit_k_max 11
_diffrn_reflns_limit_k_min -11
_diffrn_reflns_limit_l_max 17
_diffrn_reflns_limit_l_min -17
_diffrn_reflns_number 36096
_diffrn_reflns_point_group_measured_fraction_full 0.999
_diffrn_reflns_point_group_measured_fraction_max 0.999
_diffrn_reflns_theta_full 25.242
_diffrn_reflns_theta_max 25.998
_diffrn_reflns_theta_min 2.490
_diffrn_source 'micro-focus sealed X-ray tube'
_diffrn_source_type 'PhotonJet (Mo) X-ray Source'
_exptl_absorpt_coefficient_mu 4.854
_exptl_absorpt_correction_T_max 1.00000
_exptl_absorpt_correction_T_min 0.89983
_exptl_absorpt_correction_type multi-scan
_exptl_absorpt_process_details
;
CrysAlisPro 1.171.42.94a (Rigaku Oxford Diffraction, 2023)
Empirical absorption correction using spherical harmonics,
implemented in SCALE3 ABSPACK scaling algorithm.
;
_exptl_crystal_colour 'clear light colourless'
_exptl_crystal_colour_lustre clear
_exptl_crystal_colour_modifier light
_exptl_crystal_colour_primary colourless
_exptl_crystal_density_diffrn 2.187
_exptl_crystal_description rod
_exptl_crystal_F_000 498
_exptl_crystal_size_max 0.1
_exptl_crystal_size_mid 0.1
_exptl_crystal_size_min 0.01
_refine_diff_density_max 1.136
_refine_diff_density_min -0.978
_refine_diff_density_rms 0.127
_refine_ls_extinction_method none
_refine_ls_goodness_of_fit_ref 1.059
_refine_ls_hydrogen_treatment mixed
_refine_ls_matrix_type full
_refine_ls_number_parameters 269
_refine_ls_number_reflns 3061
_refine_ls_number_restraints 88
_refine_ls_restrained_S_all 1.062
_refine_ls_R_factor_all 0.0220
_refine_ls_R_factor_gt 0.0211
_refine_ls_shift/su_max 0.001
_refine_ls_shift/su_mean 0.000
_refine_ls_structure_factor_coef Fsqd
_refine_ls_weighting_details 'w=1/[\s^2^(Fo^2^)+(0.0302P)^2^+2.8704P] where P=(Fo^2^+2Fc^2^)/3'
_refine_ls_weighting_scheme calc
_refine_ls_wR_factor_gt 0.0555
_refine_ls_wR_factor_ref 0.0560
_reflns_Friedel_coverage 0.000
_reflns_number_gt 2943
_reflns_number_total 3061
_reflns_threshold_expression 'I > 2\s(I)'
_cod_data_source_file d5sc09992g2.cif
_cod_data_source_block NU-2504
_cod_database_code 1577451
_shelx_shelxl_version_number 2018/3
_chemical_oxdiff_formula DyCOH
_shelx_space_group_comment
;
The symmetry employed for this shelxl refinement is uniquely defined
by the following loop, which should always be used as a source of
symmetry information in preference to the above space-group names.
They are only intended as comments.
;
_shelx_estimated_absorpt_t_max 0.953
_shelx_estimated_absorpt_t_min 0.642
_olex2_refinement_description
;
1. Fixed Uiso
 At 1.2 times of:
  All C(H) groups, All C(H,H) groups
 At 1.5 times of:
  All C(H,H,H) groups, All O(H) groups, All O(H,H) groups
2. Restrained distances
 O11-C14
 1.4 with sigma of 0.02
 O12-C12 \\sim O11-C14
 with sigma of 0.02
 C11-C12 \\sim C13-C14
 with sigma of 0.02
 O12-C11 \\sim O11-C13
 with sigma of 0.04
3. Uiso/Uaniso restraints and constraints
O11 \\sim O12 \\sim C11 \\sim C12 \\sim C13 \\sim C14: within 2A with sigma of
0.01 and sigma for terminal atoms of 0.02 within 2A
4. Rigid body (RIGU) restrains
 O11, O12, C11, C12, C13, C14
 with sigma for 1-2 distances of 0.01 and sigma for 1-3 distances of 0.01
5. Others
 Sof(O11)=Sof(H11)=Sof(C13)=Sof(H13A)=Sof(H13B)=Sof(H13C)=Sof(C14)=Sof(H14A)=
 Sof(H14B)=1-FVAR(1)
 Sof(O12)=Sof(H12)=Sof(C11)=Sof(H11A)=Sof(H11B)=Sof(H11C)=Sof(C12)=Sof(H12A)=
 Sof(H12B)=FVAR(1)
6.a Free rotating group:
 O13(H13D,H13E)
6.b Rotating group:
 O6(H6A,H6B)
6.c Secondary CH2 refined with riding coordinates:
 C12(H12A,H12B), C14(H14A,H14B)
6.d Aromatic/amide H refined with riding coordinates:
 C4(H4), C8(H8)
6.e Idealised Me refined as rotating group:
 C11(H11A,H11B,H11C), C13(H13A,H13B,H13C)
6.f Idealised tetrahedral OH refined as rotating group:
 O1(H1), O11(H11), O12(H12)
;
_olex2_submission_special_instructions 'No special instructions were received'
_oxdiff_exptl_absorpt_empirical_details
;
Empirical correction (ABSPACK) includes:
- Absorption correction using spherical harmonics
- Frame scaling
;
_oxdiff_exptl_absorpt_empirical_full_max 1.343
_oxdiff_exptl_absorpt_empirical_full_min 0.813

loop_
_space_group_symop_operation_xyz
'x, y, z'
'-x, -y, -z'

loop_
_atom_site_label
_atom_site_type_symbol
_atom_site_fract_x
_atom_site_fract_y
_atom_site_fract_z
_atom_site_U_iso_or_equiv
_atom_site_adp_type
_atom_site_occupancy
_atom_site_site_symmetry_order
_atom_site_calc_flag
_atom_site_refinement_flags_posn
_atom_site_refinement_flags_adp
_atom_site_refinement_flags_occupancy
_atom_site_disorder_assembly
_atom_site_disorder_group
Dy1 Dy 0.90953(3) 0.54022(2) 0.36693(2) 0.00945(7) Uani 1 1 d . . . . .
O1 O 0.0220(8) 0.2196(6) 0.0590(3) 0.0649(15) Uani 1 1 d . . . . .
H1 H -0.060216 0.148322 0.097228 0.097 Uiso 1 1 calc R U . . .
O2 O 0.2851(5) 0.2770(4) 0.1827(2) 0.0289(7) Uani 1 1 d . . . . .
O3 O 0.8336(5) 0.4282(3) 0.20668(18) 0.0204(6) Uani 1 1 d . . . . .
O4 O 0.6077(5) 0.5711(3) 0.25469(18) 0.0187(6) Uani 1 1 d . . . . .
O5 O 1.1527(5) 0.3763(3) 0.3519(2) 0.0170(6) Uani 1 1 d . . . . .
H5A H 1.197(9) 0.350(6) 0.312(4) 0.025 Uiso 1 1 d . U . . .
H5B H 1.239(9) 0.375(6) 0.395(4) 0.025 Uiso 1 1 d . U . . .
O6 O 1.2236(5) 0.6757(3) 0.2941(2) 0.0202(6) Uani 1 1 d . . . . .
H6A H 1.169618 0.725903 0.253716 0.030 Uiso 1 1 d R U . . .
H6B H 1.286373 0.614756 0.260070 0.030 Uiso 1 1 d R U . . .
O7 O 1.1617(4) 0.6199(2) 0.50452(17) 0.0107(5) Uani 1 1 d . . . . .
O8 O 1.3904(4) 0.6885(3) 0.63427(18) 0.0150(5) Uani 1 1 d . . . . .
O9 O 1.1044(4) 1.2022(3) 0.60944(19) 0.0158(5) Uani 1 1 d . . . . .
O10 O 1.3420(4) 1.3569(3) 0.53561(17) 0.0118(5) Uani 1 1 d . . . . .
O11 O 0.8675(18) 0.9821(12) 0.1423(7) 0.049(3) Uani 0.379(10) 1 d D U P A 2
H11 H 0.933031 0.928229 0.187421 0.073 Uiso 0.379(10) 1 calc R U P A 2
O12 O 0.7433(16) 1.1071(8) 0.1842(6) 0.072(3) Uani 0.621(10) 1 d D U P A 1
H12 H 0.706494 1.143590 0.125616 0.108 Uiso 0.621(10) 1 calc R U P A 1
O13 O 1.1785(13) 0.9778(8) 0.2880(5) 0.098(2) Uani 1 1 d G . . . .
H13D H 1.270669 0.972723 0.244354 0.147 Uiso 1 1 d G U . . .
H13E H 1.038387 0.953019 0.259131 0.147 Uiso 1 1 d G U . . .
C1 C 0.2201(8) 0.2937(5) 0.1042(3) 0.0298(10) Uani 1 1 d . . . . .
C2 C 0.3636(8) 0.4014(5) 0.0508(3) 0.0249(9) Uani 1 1 d . . . . .
C3 C 0.5778(7) 0.4906(5) 0.0915(3) 0.0203(8) Uani 1 1 d . . . . .
C4 C 0.7135(7) 0.5872(5) 0.0398(3) 0.0260(9) Uani 1 1 d . . . . .
H4 H 0.865955 0.648217 0.067806 0.031 Uiso 1 1 calc R U . . .
C5 C 0.6741(7) 0.4923(5) 0.1907(3) 0.0193(8) Uani 1 1 d . . . . .
C6 C 1.3237(6) 0.7125(4) 0.5554(2) 0.0110(7) Uani 1 1 d . . . . .
C7 C 1.4195(6) 0.8599(4) 0.5248(2) 0.0119(7) Uani 1 1 d . . . . .
C8 C 1.3110(6) 0.9702(4) 0.5520(3) 0.0136(7) Uani 1 1 d . . . . .
H8 H 1.177014 0.949126 0.588949 0.016 Uiso 1 1 calc R U . . .
C9 C 1.3887(6) 1.1114(4) 0.5278(2) 0.0119(7) Uani 1 1 d . . . . .
C10 C 1.2701(6) 1.2294(4) 0.5593(2) 0.0124(7) Uani 1 1 d . . . . .
C11 C 0.441(4) 0.889(2) 0.1051(15) 0.115(5) Uani 0.621(10) 1 d D U P A 1
H11A H 0.452955 0.948929 0.053528 0.173 Uiso 0.621(10) 1 calc R U P A 1
H11B H 0.294410 0.889819 0.132941 0.173 Uiso 0.621(10) 1 calc R U P A 1
H11C H 0.442936 0.787669 0.081656 0.173 Uiso 0.621(10) 1 calc R U P A 1
C12 C 0.643(3) 0.9516(17) 0.1763(13) 0.091(4) Uani 0.621(10) 1 d D U P A 1
H12A H 0.592385 0.928443 0.236951 0.109 Uiso 0.621(10) 1 calc R U P A 1
H12B H 0.766925 0.900474 0.163176 0.109 Uiso 0.621(10) 1 calc R U P A 1
C13 C 0.479(5) 0.969(4) 0.084(2) 0.105(7) Uani 0.379(10) 1 d D U P A 2
H13A H 0.514015 0.887355 0.045048 0.157 Uiso 0.379(10) 1 calc R U P A 2
H13B H 0.491814 1.054595 0.049979 0.157 Uiso 0.379(10) 1 calc R U P A 2
H13C H 0.318687 0.939766 0.102344 0.157 Uiso 0.379(10) 1 calc R U P A 2
C14 C 0.651(4) 1.011(4) 0.171(2) 0.092(5) Uani 0.379(10) 1 d D U P A 2
H14A H 0.673150 1.114934 0.195259 0.111 Uiso 0.379(10) 1 calc R U P A 2
H14B H 0.595418 0.950556 0.219878 0.111 Uiso 0.379(10) 1 calc R U P A 2

loop_
_atom_site_aniso_label
_atom_site_aniso_U_11
_atom_site_aniso_U_22
_atom_site_aniso_U_33
_atom_site_aniso_U_23
_atom_site_aniso_U_13
_atom_site_aniso_U_12
Dy1 0.00934(10) 0.00914(10) 0.01080(10) 0.00258(6) 0.00232(6) 0.00308(6)
O1 0.050(2) 0.087(3) 0.033(2) 0.027(2) -0.0138(18) -0.036(2)
O2 0.0294(16) 0.0405(18) 0.0178(15) 0.0069(13) 0.0031(12) 0.0089(14)
O3 0.0196(14) 0.0296(15) 0.0149(13) 0.0014(11) 0.0020(11) 0.0122(12)
O4 0.0191(13) 0.0263(14) 0.0129(13) 0.0018(11) 0.0014(10) 0.0103(11)
O5 0.0180(14) 0.0236(14) 0.0138(13) 0.0032(11) 0.0036(11) 0.0132(11)
O6 0.0188(14) 0.0197(14) 0.0270(15) 0.0104(11) 0.0111(11) 0.0083(11)
O7 0.0103(12) 0.0073(11) 0.0141(12) 0.0013(9) 0.0018(9) 0.0010(9)
O8 0.0149(13) 0.0119(12) 0.0176(13) 0.0035(10) 0.0002(10) 0.0017(10)
O9 0.0141(13) 0.0114(12) 0.0244(14) 0.0070(10) 0.0082(11) 0.0039(10)
O10 0.0134(12) 0.0084(11) 0.0150(12) 0.0034(9) 0.0026(10) 0.0037(9)
O11 0.047(6) 0.048(6) 0.046(6) 0.013(4) 0.009(4) -0.006(4)
O12 0.086(5) 0.037(4) 0.077(5) -0.003(3) 0.043(4) -0.021(4)
O13 0.094(5) 0.089(4) 0.104(5) 0.038(4) 0.006(4) -0.002(4)
C1 0.024(2) 0.040(3) 0.022(2) 0.0050(19) 0.0017(17) 0.0016(19)
C2 0.025(2) 0.033(2) 0.017(2) 0.0029(17) 0.0039(16) 0.0088(18)
C3 0.020(2) 0.028(2) 0.0146(18) 0.0038(16) 0.0021(15) 0.0104(17)
C4 0.019(2) 0.038(2) 0.020(2) 0.0030(18) 0.0017(16) 0.0065(18)
C5 0.0160(18) 0.025(2) 0.0170(19) 0.0049(16) 0.0025(15) 0.0046(16)
C6 0.0082(16) 0.0103(16) 0.0155(17) 0.0023(13) 0.0044(13) 0.0033(13)
C7 0.0106(16) 0.0085(16) 0.0163(17) 0.0024(13) 0.0005(13) 0.0015(13)
C8 0.0102(16) 0.0107(16) 0.0189(18) 0.0026(14) 0.0022(13) 0.0000(13)
C9 0.0112(16) 0.0091(16) 0.0145(17) 0.0007(13) 0.0008(13) 0.0008(13)
C10 0.0113(16) 0.0095(16) 0.0154(17) 0.0006(13) -0.0010(13) 0.0020(13)
C11 0.116(10) 0.108(11) 0.107(10) -0.008(10) -0.002(8) 0.010(10)
C12 0.086(6) 0.088(9) 0.088(7) 0.018(7) 0.018(6) -0.005(7)
C13 0.090(11) 0.106(13) 0.104(11) 0.005(12) -0.002(10) 0.001(11)
C14 0.089(7) 0.089(10) 0.090(8) 0.016(9) 0.016(7) 0.000(8)

loop_
_atom_type_symbol
_atom_type_description
_atom_type_scat_dispersion_real
_atom_type_scat_dispersion_imag
_atom_type_scat_source
C C 0.0033 0.0016 'International Tables Vol C Tables 4.2.6.8 and 6.1.1.4'
H H 0.0000 0.0000 'International Tables Vol C Tables 4.2.6.8 and 6.1.1.4'
Dy Dy -0.1892 4.4098 'International Tables Vol C Tables 4.2.6.8 and 6.1.1.4'
O O 0.0106 0.0060 'International Tables Vol C Tables 4.2.6.8 and 6.1.1.4'

loop_
_geom_angle_atom_site_label_1
_geom_angle_atom_site_label_2
_geom_angle_atom_site_label_3
_geom_angle
_geom_angle_site_symmetry_1
_geom_angle_site_symmetry_3
_geom_angle_publ_flag
O3 Dy1 O7 119.62(9) . 2_766 ?
O3 Dy1 O8 74.16(9) . 2_766 ?
O3 Dy1 O9 114.54(9) . 2_776 ?
O3 Dy1 C6 96.25(10) . 2_766 ?
O3 Dy1 C10 124.73(10) . 2_776 ?
O4 Dy1 O3 53.97(9) . . ?
O4 Dy1 O7 124.67(9) . 2_766 ?
O4 Dy1 O8 78.29(9) . 2_766 ?
O4 Dy1 O9 72.85(9) . 2_776 ?
O4 Dy1 C6 102.09(10) . 2_766 ?
O4 Dy1 C10 71.96(10) . 2_776 ?
O5 Dy1 O3 74.65(10) . . ?
O5 Dy1 O4 128.16(10) . . ?
O5 Dy1 O6 78.15(10) . . ?
O5 Dy1 O7 72.84(9) . 2_766 ?
O5 Dy1 O7 79.65(10) . . ?
O5 Dy1 O8 82.03(9) . 2_766 ?
O5 Dy1 O9 145.38(9) . 2_776 ?
O5 Dy1 O10 146.14(9) . 2_776 ?
O5 Dy1 C6 74.82(10) . 2_766 ?
O5 Dy1 C10 159.68(11) . 2_776 ?
O6 Dy1 O3 76.45(10) . . ?
O6 Dy1 O4 94.54(9) . . ?
O6 Dy1 O7 140.31(9) . 2_766 ?
O6 Dy1 O8 147.97(9) . 2_766 ?
O6 Dy1 O9 72.43(9) . 2_776 ?
O6 Dy1 O10 126.01(9) . 2_776 ?
O6 Dy1 C6 152.97(9) . 2_766 ?
O6 Dy1 C10 99.28(10) . 2_776 ?
O7 Dy1 O3 150.78(9) . . ?
O7 Dy1 O4 151.56(9) . . ?
O7 Dy1 O6 84.96(9) . . ?
O7 Dy1 O7 63.84(9) . 2_766 ?
O7 Dy1 O8 115.95(8) . 2_766 ?
O7 Dy1 O9 79.98(9) . 2_776 ?
O7 Dy1 O10 79.58(8) . 2_776 ?
O7 Dy1 C6 26.33(9) 2_766 2_766 ?
O7 Dy1 C6 90.14(9) . 2_766 ?
O7 Dy1 C10 98.73(9) 2_766 2_776 ?
O7 Dy1 C10 80.04(9) . 2_776 ?
O8 Dy1 O7 52.11(8) 2_766 2_766 ?
O8 Dy1 C6 25.84(9) 2_766 2_766 ?
O8 Dy1 C10 107.76(9) 2_766 2_776 ?
O9 Dy1 O7 121.21(8) 2_776 2_766 ?
O9 Dy1 O8 132.28(8) 2_776 2_766 ?
O9 Dy1 C6 132.82(9) 2_776 2_766 ?
O9 Dy1 C10 26.93(10) 2_776 2_776 ?
O10 Dy1 O3 129.62(9) 2_776 . ?
O10 Dy1 O4 77.83(8) 2_776 . ?
O10 Dy1 O7 74.07(8) 2_776 2_766 ?
O10 Dy1 O8 83.40(8) 2_776 2_766 ?
O10 Dy1 O9 54.10(8) 2_776 2_776 ?
O10 Dy1 C6 78.79(9) 2_776 2_766 ?
O10 Dy1 C10 27.25(9) 2_776 2_776 ?
C10 Dy1 C6 106.03(10) 2_776 2_766 ?
C1 O1 H1 109.5 . . ?
C5 O3 Dy1 92.4(2) . . ?
C5 O4 Dy1 92.0(2) . . ?
Dy1 O5 H5A 129(4) . . ?
Dy1 O5 H5B 118(4) . . ?
H5A O5 H5B 108(6) . . ?
Dy1 O6 H6A 110.0 . . ?
Dy1 O6 H6B 109.8 . . ?
H6A O6 H6B 103.9 . . ?
Dy1 O7 Dy1 116.16(9) . 2_766 ?
C6 O7 Dy1 91.3(2) . 2_766 ?
C6 O7 Dy1 152.4(2) . . ?
C6 O8 Dy1 95.3(2) . 2_766 ?
C10 O9 Dy1 91.8(2) . 2_776 ?
C10 O10 Dy1 92.5(2) . 2_776 ?
C14 O11 H11 109.5 . . ?
C12 O12 H12 109.5 . . ?
H13D O13 H13E 104.5 . . ?
O1 C1 C2 113.9(4) . . ?
O2 C1 O1 123.8(4) . . ?
O2 C1 C2 122.3(4) . . ?
C3 C2 C1 120.0(4) . . ?
C4 C2 C1 120.3(4) 2_665 . ?
C4 C2 C3 119.7(4) 2_665 . ?
C2 C3 C5 124.3(4) . . ?
C4 C3 C2 119.4(4) . . ?
C4 C3 C5 116.3(4) . . ?
C2 C4 C3 120.9(4) 2_665 . ?
C2 C4 H4 119.6 2_665 . ?
C3 C4 H4 119.6 . . ?
O3 C5 O4 121.4(4) . . ?
O3 C5 C3 119.3(4) . . ?
O4 C5 C3 118.9(4) . . ?
O7 C6 Dy1 62.38(17) . 2_766 ?
O7 C6 C7 119.4(3) . . ?
O8 C6 Dy1 58.85(17) . 2_766 ?
O8 C6 O7 121.0(3) . . ?
O8 C6 C7 119.3(3) . . ?
C7 C6 Dy1 169.6(2) . 2_766 ?
C8 C7 C6 116.6(3) . . ?
C8 C7 C9 120.1(3) . 2_876 ?
C9 C7 C6 123.3(3) 2_876 . ?
C7 C8 H8 119.5 . . ?
C7 C8 C9 121.0(3) . . ?
C9 C8 H8 119.5 . . ?
C7 C9 C10 121.1(3) 2_876 . ?
C8 C9 C7 118.9(3) . 2_876 ?
C8 C9 C10 119.9(3) . . ?
O9 C10 Dy1 61.28(18) . 2_776 ?
O9 C10 O10 121.2(3) . . ?
O9 C10 C9 119.9(3) . . ?
O10 C10 Dy1 60.24(18) . 2_776 ?
O10 C10 C9 118.9(3) . . ?
C9 C10 Dy1 173.7(2) . 2_776 ?
H11A C11 H11B 109.5 . . ?
H11A C11 H11C 109.5 . . ?
H11B C11 H11C 109.5 . . ?
C12 C11 H11A 109.5 . . ?
C12 C11 H11B 109.5 . . ?
C12 C11 H11C 109.5 . . ?
O12 C12 C11 117.3(15) . . ?
O12 C12 H12A 108.0 . . ?
O12 C12 H12B 108.0 . . ?
C11 C12 H12A 108.0 . . ?
C11 C12 H12B 108.0 . . ?
H12A C12 H12B 107.2 . . ?
H13A C13 H13B 109.5 . . ?
H13A C13 H13C 109.5 . . ?
H13B C13 H13C 109.5 . . ?
C14 C13 H13A 109.5 . . ?
C14 C13 H13B 109.5 . . ?
C14 C13 H13C 109.5 . . ?
O11 C14 C13 105.4(19) . . ?
O11 C14 H14A 110.7 . . ?
O11 C14 H14B 110.7 . . ?
C13 C14 H14A 110.7 . . ?
C13 C14 H14B 110.7 . . ?
H14A C14 H14B 108.8 . . ?

loop_
_geom_bond_atom_site_label_1
_geom_bond_atom_site_label_2
_geom_bond_distance
_geom_bond_site_symmetry_2
_geom_bond_publ_flag
Dy1 O3 2.423(3) . ?
Dy1 O4 2.422(3) . ?
Dy1 O5 2.341(3) . ?
Dy1 O6 2.382(3) . ?
Dy1 O7 2.529(2) 2_766 ?
Dy1 O7 2.354(2) . ?
Dy1 O8 2.452(2) 2_766 ?
Dy1 O9 2.436(2) 2_776 ?
Dy1 O10 2.412(2) 2_776 ?
Dy1 C6 2.853(3) 2_766 ?
Dy1 C10 2.776(4) 2_776 ?
O1 H1 0.9830 . ?
O1 C1 1.306(6) . ?
O2 C1 1.220(5) . ?
O3 C5 1.252(5) . ?
O4 C5 1.269(5) . ?
O5 H5A 0.70(6) . ?
O5 H5B 0.78(6) . ?
O6 H6A 0.8803 . ?
O6 H6B 0.8804 . ?
O7 C6 1.266(4) . ?
O8 C6 1.249(4) . ?
O9 C10 1.258(5) . ?
O10 C10 1.272(4) . ?
O11 H11 0.9830 . ?
O11 C14 1.444(16) . ?
O12 H12 0.9830 . ?
O12 C12 1.438(15) . ?
O13 H13D 0.8700 . ?
O13 H13E 0.8700 . ?
C1 C2 1.490(6) . ?
C2 C3 1.398(6) . ?
C2 C4 1.390(6) 2_665 ?
C3 C4 1.391(6) . ?
C3 C5 1.513(5) . ?
C4 H4 0.9830 . ?
C6 C7 1.502(5) . ?
C7 C8 1.378(5) . ?
C7 C9 1.403(5) 2_876 ?
C8 H8 0.9830 . ?
C8 C9 1.395(5) . ?
C9 C10 1.493(5) . ?
C11 H11A 0.9830 . ?
C11 H11B 0.9830 . ?
C11 H11C 0.9830 . ?
C11 C12 1.488(18) . ?
C12 H12A 0.9830 . ?
C12 H12B 0.9830 . ?
C13 H13A 0.9830 . ?
C13 H13B 0.9830 . ?
C13 H13C 0.9830 . ?
C13 C14 1.52(2) . ?
C14 H14A 0.9830 . ?
C14 H14B 0.9830 . ?

loop_
_geom_hbond_atom_site_label_D
_geom_hbond_atom_site_label_H
_geom_hbond_atom_site_label_A
_geom_hbond_distance_DH
_geom_hbond_distance_HA
_geom_hbond_distance_DA
_geom_hbond_angle_DHA
_geom_hbond_site_symmetry_A
_geom_hbond_publ_flag
O1 H1 O11 0.98 1.74 2.668(11) 156.4 1_445 yes
O1 H1 O12 0.98 1.79 2.683(8) 149.1 1_445 yes
O5 H5A O2 0.70(6) 2.08(6) 2.770(4) 171(6) 1_655 yes
O5 H5B O10 0.78(6) 2.14(6) 2.869(4) 157(5) 1_545 yes
O6 H6B O4 0.88 2.04 2.743(4) 136.7 1_655 yes
O11 H11 O13 0.98 1.93 2.718(13) 135.7 . yes
O13 H13E O11 0.87 1.99 2.718(13) 139.8 . yes

loop_
_geom_torsion_atom_site_label_1
_geom_torsion_atom_site_label_2
_geom_torsion_atom_site_label_3
_geom_torsion_atom_site_label_4
_geom_torsion
_geom_torsion_site_symmetry_1
_geom_torsion_site_symmetry_2
_geom_torsion_site_symmetry_3
_geom_torsion_site_symmetry_4
_geom_torsion_publ_flag
Dy1 O3 C5 O4 -4.6(4) . . . . ?
Dy1 O3 C5 C3 168.2(3) . . . . ?
Dy1 O4 C5 O3 4.6(4) . . . . ?
Dy1 O4 C5 C3 -168.2(3) . . . . ?
Dy1 O7 C6 Dy1 174.3(5) . . . 2_766 ?
Dy1 O7 C6 O8 179.5(3) . . . . ?
Dy1 O7 C6 O8 5.2(3) 2_766 . . . ?
Dy1 O7 C6 C7 -168.3(3) 2_766 . . . ?
Dy1 O7 C6 C7 6.0(7) . . . . ?
Dy1 O8 C6 O7 -5.4(3) 2_766 . . . ?
Dy1 O8 C6 C7 168.1(3) 2_766 . . . ?
Dy1 O9 C10 O10 -6.1(3) 2_776 . . . ?
Dy1 O9 C10 C9 172.8(3) 2_776 . . . ?
Dy1 O10 C10 O9 6.2(4) 2_776 . . . ?
Dy1 O10 C10 C9 -172.8(3) 2_776 . . . ?
Dy1 C6 C7 C8 -7.3(16) 2_766 . . . ?
Dy1 C6 C7 C9 171.8(12) 2_766 . . 2_876 ?
O1 C1 C2 C3 178.6(5) . . . . ?
O1 C1 C2 C4 -2.1(7) . . . 2_665 ?
O2 C1 C2 C3 -1.8(7) . . . . ?
O2 C1 C2 C4 177.6(4) . . . 2_665 ?
O7 C6 C7 C8 89.6(4) . . . . ?
O7 C6 C7 C9 -91.3(4) . . . 2_876 ?
O8 C6 C7 C8 -84.0(4) . . . . ?
O8 C6 C7 C9 95.1(4) . . . 2_876 ?
C1 C2 C3 C4 177.9(4) . . . . ?
C1 C2 C3 C5 -3.3(7) . . . . ?
C2 C3 C4 C2 1.5(7) . . . 2_665 ?
C2 C3 C5 O3 103.3(5) . . . . ?
C2 C3 C5 O4 -83.8(5) . . . . ?
C4 C2 C3 C4 -1.5(7) 2_665 . . . ?
C4 C2 C3 C5 177.3(4) 2_665 . . . ?
C4 C3 C5 O3 -77.9(5) . . . . ?
C4 C3 C5 O4 95.1(5) . . . . ?
C5 C3 C4 C2 -177.4(4) . . . 2_665 ?
C6 C7 C8 C9 179.3(3) . . . . ?
C7 C8 C9 C7 -0.2(6) . . . 2_876 ?
C7 C8 C9 C10 -179.2(3) . . . . ?
C7 C9 C10 O9 -177.2(3) 2_876 . . . ?
C7 C9 C10 O10 1.8(5) 2_876 . . . ?
C8 C9 C10 O9 1.8(5) . . . . ?
C8 C9 C10 O10 -179.2(3) . . . . ?
C9 C7 C8 C9 0.2(6) 2_876 . . . ?
